data_9017679
loop_
_publ_author_name
'Mills, S. J.'
'Christy, A. G.'
'Schnyder, C.'
'Favreau, G.'
'Price, J. R.'

_publ_section_title
;
 The crystal structure of camerolaite and structural variation
 in the cyanotrichite family of merotypes
;
_journal_name_full 'Mineralogical Magazine'
_journal_page_first 1527
_journal_page_last 1552
_journal_volume 78
_journal_year 2014
_chemical_compound_source 'Tistoulet mine, Padern, Aude Department, France'
_chemical_formula_sum 'Al Cu2 H9.32 O10 S0.33 Sb0.33'
_chemical_name_mineral Camerolaite
_space_group_IT_number 1
_space_group_name_Hall 'P 1'
_space_group_name_H-M_alt 'P 1'
_symmetry_space_group_name_H-M 'P 1'
_cell_angle_alpha 93.77
_cell_angle_beta 96.34
_cell_angle_gamma 79.03
_cell_formula_units_Z 1
_cell_length_a 6.3310
_cell_length_b 2.9130
_cell_length_c 10.727
_cell_volume 192.824
_database_code_amcsd 0020724
_exptl_crystal_density_diffrn 3.223
_cod_data_source_file inputs/fixed/downloads/18/18586.cif
_cod_data_source_block 18586
_cod_original_formula_sum 'Cu2 Al Sb.33 S.33 O10 H9.32'
_cod_database_code 9017679

loop_
_space_group_symop_operation_xyz
x,y,z

loop_
_atom_site_label
_atom_site_fract_x
_atom_site_fract_y
_atom_site_fract_z
_atom_site_occupancy
_atom_site_U_iso_or_equiv
_atom_site_type_symbol
_atom_site_attached_hydrogens
Cu1 0.30820 0.44100 0.18070 1.00000 0.01190 Cu 0
Cu2 0.63680 0.62900 0.78300 1.00000 0.00890 Cu 0
Al1 -0.01940 0.03900 -0.01790 1.00000 0.00770 Al 0
Sb1 0.97220 0.51700 0.48220 0.33000 0.00990 Sb 0
S1 0.14200 0.90900 0.46000 0.16000 0.00100 S 0
S2 0.80000 0.10500 0.50900 0.17000 0.03000 S 0
O-H1 0.86100 0.03300 0.80780 1.00000 0.00040 O 1
O-H2 0.09600 0.00700 0.15600 1.00000 0.02000 O 1
Wat3 0.44000 0.21200 0.77780 0.33000 0.00400 O 2
O-H3 0.44000 0.21200 0.77780 0.67000 0.00400 O 1
Wat4 0.52600 0.85400 0.18760 0.33000 0.02000 O 2
O-H4 0.52600 0.85400 0.18760 0.67000 0.02000 O 1
O-H5 0.15500 0.44400 0.95740 1.00000 0.00900 O 1
O-H6 0.77900 0.60900 0.00410 1.00000 0.01100 O 1
O-H7a 0.65700 0.56500 0.53100 0.17000 0.03500 O 1
O-H7b 0.68100 0.73000 0.52600 0.17000 0.03500 O 1
O-H7o 0.61800 0.61700 0.54700 0.66000 0.03500 O 1
O8a 0.91200 0.88000 0.47000 0.17000 0.02500 O 0
O8b 0.85100 0.09300 0.37600 0.17000 0.02500 O 0
O8o 0.87900 0.09100 0.35600 0.66000 0.02500 O 0
O-H9a 0.22900 0.05000 0.58700 0.17000 0.01700 O 1
O9b 0.00800 0.04700 0.58200 0.17000 0.01700 O 0
O-H9o 0.09800 0.02500 0.60200 0.66000 0.01700 O 1
O10a 0.12500 0.28500 0.37000 0.17000 0.01900 O 0
O-H10o 0.24700 0.47600 0.40500 0.83000 0.01900 O 1

loop_
_cod_changelog_entry_id
_cod_changelog_entry_author
_cod_changelog_entry_date
_cod_changelog_entry_text
1
;cod-tools version 3.8.0
Id: cif_guess_AMCSD_atom_types 9574 2023-05-10 09:00:05Z saulius
;
2023-05-10T18:58:35+03:00
;Derived atom types and hydrogen counts
from atom names that follow the AMCSD naming convention
(Wat == water, O-H == hydroxyl).
;

loop_
_cod_related_entry_id
_cod_related_entry_database
_cod_related_entry_code
1 AMCSD 0020724
